data_4132144
loop_
_publ_author_name
'Arnett, Charles H.'
'Chalkley, Matthew J.'
'Agapie, Theodor'

_publ_section_title
;
 A Thermodynamic Model for Redox-Dependent Binding of Carbon Monoxide at
 Site-Differentiated, High Spin Iron Clusters.
;
_journal_issue 16
_journal_name_full 'Journal of the American Chemical Society'
_journal_page_first 5569
_journal_page_last 5578
_journal_paper_doi 10.1021/jacs.8b01825
_journal_volume 140
_journal_year 2018
_chemical_formula_moiety 'C85 H59 Fe4 N12 O5, C F3 O3 S, C2 N, 2(C2 H3 N)'
_chemical_formula_sum 'C92 H65 F3 Fe4 N15 O8 S'
_chemical_formula_weight 1821.05
_space_group_crystal_system triclinic
_space_group_IT_number 2
_space_group_name_Hall '-P 1'
_space_group_name_H-M_alt 'P -1'
_atom_sites_solution_hydrogens geom
_audit_creation_date 2017-06-15
_audit_creation_method
;
Olex2 1.2
(compiled 2017.01.04 svn.r3372 for OlexSys, GUI svn.r5292)
;
_cell_angle_alpha 78.351(13)
_cell_angle_beta 79.352(12)
_cell_angle_gamma 88.530(13)
_cell_formula_units_Z 2
_cell_length_a 12.349(4)
_cell_length_b 15.527(7)
_cell_length_c 21.471(8)
_cell_measurement_reflns_used 9728
_cell_measurement_temperature 100(2)
_cell_measurement_theta_max 30.58
_cell_measurement_theta_min 2.34
_cell_volume 3962(3)
_computing_cell_refinement 'SAINT V8.38A (?, 2016)'
_computing_data_reduction 'SAINT V8.38A (?, 2016)'
_computing_molecular_graphics 'Olex2 (Dolomanov et al., 2009)'
_computing_publication_material 'Olex2 (Dolomanov et al., 2009)'
_computing_structure_refinement 'XL (Sheldrick, 2008)'
_diffrn_ambient_temperature 100.0
_diffrn_measured_fraction_theta_full 0.999
_diffrn_measured_fraction_theta_max 0.985
_diffrn_measurement_device_type 'Bruker AXS D8 VENTURE KAPPA'
_diffrn_measurement_method '\f and \w scans'
_diffrn_radiation_type MoK\a
_diffrn_radiation_wavelength 0.71073
_diffrn_reflns_av_R_equivalents 0.0856
_diffrn_reflns_av_unetI/netI 0.0597
_diffrn_reflns_Laue_measured_fraction_full 0.999
_diffrn_reflns_Laue_measured_fraction_max 0.985
_diffrn_reflns_limit_h_max 17
_diffrn_reflns_limit_h_min -17
_diffrn_reflns_limit_k_max 22
_diffrn_reflns_limit_k_min -22
_diffrn_reflns_limit_l_max 30
_diffrn_reflns_limit_l_min -30
_diffrn_reflns_number 145591
_diffrn_reflns_point_group_measured_fraction_full 0.999
_diffrn_reflns_point_group_measured_fraction_max 0.985
_diffrn_reflns_theta_full 25.242
_diffrn_reflns_theta_max 30.693
_diffrn_reflns_theta_min 2.134
_diffrn_standards_number 0
_exptl_absorpt_coefficient_mu 0.823
_exptl_absorpt_correction_T_max 1.0000
_exptl_absorpt_correction_T_min 0.7412
_exptl_absorpt_correction_type multi-scan
_exptl_absorpt_process_details
;
SADABS-2016/2 (Bruker,2016/2) was used for absorption correction.
wR2(int) was 0.1248 before and 0.0812 after correction.
The Ratio of minimum to maximum transmission is 0.7412.
The \l/2 correction factor is Not present.
;
_exptl_crystal_colour brown
_exptl_crystal_colour_primary brown
_exptl_crystal_density_diffrn 1.526
_exptl_crystal_description Block
_exptl_crystal_F_000 1866
_exptl_crystal_size_max 0.3
_exptl_crystal_size_mid 0.25
_exptl_crystal_size_min 0.15
_refine_diff_density_max 2.051
_refine_diff_density_min -1.609
_refine_diff_density_rms 0.157
_refine_ls_extinction_method none
_refine_ls_goodness_of_fit_ref 1.035
_refine_ls_hydrogen_treatment constr
_refine_ls_matrix_type full
_refine_ls_number_parameters 1180
_refine_ls_number_reflns 24232
_refine_ls_number_restraints 96
_refine_ls_restrained_S_all 1.035
_refine_ls_R_factor_all 0.1309
_refine_ls_R_factor_gt 0.0877
_refine_ls_shift/su_max 0.001
_refine_ls_shift/su_mean 0.000
_refine_ls_structure_factor_coef Fsqd
_refine_ls_weighting_details 'w=1/[\s^2^(Fo^2^)+(0.1222P)^2^+18.9589P] where P=(Fo^2^+2Fc^2^)/3'
_refine_ls_weighting_scheme calc
_refine_ls_wR_factor_gt 0.2192
_refine_ls_wR_factor_ref 0.2596
_reflns_Friedel_coverage 0.000
_reflns_number_gt 16565
_reflns_number_total 24232
_reflns_threshold_expression 'I > 2\s(I)'
_cod_data_source_file ja8b01825_si_001.cif
_cod_data_source_block p17244
_cod_database_code 4132144
_shelx_shelxl_version_number 2014/7
_shelx_space_group_comment
;
The symmetry employed for this shelxl refinement is uniquely defined
by the following loop, which should always be used as a source of
symmetry information in preference to the above space-group names.
They are only intended as comments.
;
_olex2_refinement_description
;
1. Fixed Uiso
 At 1.2 times of:
  All C(H) groups
 At 1.5 times of:
  All C(H,H,H) groups
2. Restrained distances
 C95-N17
 1.157 with sigma of 0.02
 C95-C96
 1.458 with sigma of 0.02
 N17-C96
 2.7 with sigma of 0.01
 C89-C88 \\sim C90-C88
 with sigma of 0.02
 N14-C90 \\sim N13-C89 \\sim N16-C94 \\sim N15-C92
 with sigma of 0.02
 N14-C88 \\sim N15-C91 \\sim N16-C93 \\sim N13-C88
 with sigma of 0.02
3. Uiso/Uaniso restraints and constraints
C96 \\sim C95 \\sim N17 \\sim C96 \\sim C95 \\sim N17 \\sim N16 \\sim C93 \\sim
C94 \\sim N15 \\sim C92 \\sim C91 \\sim N14 \\sim C88 \\sim C89 \\sim C90 \\sim
N13: within 1.7A with sigma of 0.04 and sigma for terminal atoms of 0.08
4. Others
 Sof(C87)=Sof(S2)=Sof(F4)=Sof(O6)=1-FVAR(1)
 Sof(S1)=Sof(F1)=Sof(O9)=Sof(C86)=FVAR(1)
 Sof(C92)=Sof(N15)=Sof(C91)=Sof(H91A)=Sof(H91B)=Sof(H91C)=1-FVAR(2)
 Sof(C93)=Sof(H93A)=Sof(H93B)=Sof(H93C)=Sof(N16)=Sof(C94)=FVAR(2)
 Sof(N14)=Sof(C90)=1-FVAR(3)
 Sof(C89)=Sof(N13)=FVAR(3)
5.a Aromatic/amide H refined with riding coordinates:
 C2(H2), C41(H41), C10(H10), C28(H28), C76(H76), C6(H6), C32(H32), C27(H27),
 C9(H9), C15(H15), C77(H77), C4(H4), C38(H38), C40(H40), C39(H39), C52(H52),
 C33(H33), C29(H29), C65(H65), C66(H66), C35(H35), C30(H30), C18(H18), C24(H24),
  C58(H58), C11(H11), C59(H59), C22(H22), C23(H23), C83(H83), C56(H56),
 C45(H45), C12(H12), C82(H82), C34(H34), C74(H74), C67(H67), C84(H84), C64(H64),
  C55(H55), C50(H50), C17(H17), C63(H63), C44(H44), C51(H51), C62(H62),
 C16(H16), C43(H43), C81(H81), C21(H21), C57(H57), C46(H46), C54(H54), C49(H49),
  C73(H73), C75(H75), C68(H68), C72(H72), C71(H71)
5.b Idealised Me refined as rotating group:
 C93(H93A,H93B,H93C), C91(H91A,H91B,H91C), C96(H96A,H96B,H96C)
;
_olex2_submission_original_sample_id p17244
_olex2_submission_special_instructions 'No special instructions were received'

loop_
_space_group_symop_operation_xyz
'x, y, z'
'-x, -y, -z'

loop_
_atom_site_label
_atom_site_type_symbol
_atom_site_fract_x
_atom_site_fract_y
_atom_site_fract_z
_atom_site_U_iso_or_equiv
_atom_site_adp_type
_atom_site_occupancy
_atom_site_site_symmetry_order
_atom_site_calc_flag
_atom_site_refinement_flags_posn
_atom_site_refinement_flags_adp
_atom_site_refinement_flags_occupancy
_atom_site_disorder_assembly
_atom_site_disorder_group
Fe2 Fe 0.48972(5) 0.36620(4) 0.31299(3) 0.02068(13) Uani 1 1 d . . . . .
Fe1 Fe 0.53594(5) 0.37111(4) 0.16899(3) 0.01845(13) Uani 1 1 d . . . . .
Fe3 Fe 0.71378(5) 0.32204(4) 0.25225(3) 0.02084(13) Uani 1 1 d . . . . .
Fe4 Fe 0.63749(5) 0.54331(4) 0.22557(3) 0.02316(14) Uani 1 1 d . . . . .
S1 S 0.83082(12) 0.17980(11) 0.58767(7) 0.0282(5) Uani 0.754(5) 1 d . . P A 1
O2 O 0.4239(2) 0.31350(18) 0.24850(13) 0.0187(5) Uani 1 1 d . . . . .
O1 O 0.5976(2) 0.42214(19) 0.24022(13) 0.0199(5) Uani 1 1 d . . . . .
O3 O 0.6508(2) 0.27008(18) 0.18836(12) 0.0179(5) Uani 1 1 d . . . . .
O4 O 0.5876(2) 0.26596(19) 0.33039(12) 0.0205(5) Uani 1 1 d . . . . .
N12 N 0.4192(3) 0.6348(3) 0.28456(17) 0.0263(7) Uani 1 1 d . . . . .
N2 N 0.3249(3) 0.3144(2) 0.36404(16) 0.0224(7) Uani 1 1 d . . . . .
N5 N 0.5602(3) 0.3815(3) 0.40048(17) 0.0272(7) Uani 1 1 d . . . . .
N7 N 0.6257(3) 0.4801(2) 0.10655(16) 0.0215(6) Uani 1 1 d . . . . .
O5 O 0.7019(3) 0.7288(2) 0.1994(2) 0.0417(9) Uani 1 1 d . . . . .
N10 N 0.8274(3) 0.5464(3) 0.3071(2) 0.0343(9) Uani 1 1 d . . . . .
N4 N 0.5552(3) 0.3000(2) 0.09013(16) 0.0204(6) Uani 1 1 d . . . . .
N8 N 0.7397(3) 0.5934(2) 0.07538(16) 0.0217(7) Uani 1 1 d . . . . .
O7 O 0.8422(3) 0.2180(3) 0.64008(18) 0.0398(8) Uani 1 1 d . . . . .
N6 N 0.7917(3) 0.2186(3) 0.31249(16) 0.0240(7) Uani 1 1 d . . . . .
N1 N 0.3720(3) 0.4453(2) 0.16626(17) 0.0240(7) Uani 1 1 d . . . . .
N3 N 0.8423(3) 0.3424(2) 0.16201(16) 0.0220(7) Uani 1 1 d . . . . .
C8 C 0.2649(3) 0.2544(3) 0.21756(19) 0.0221(8) Uani 1 1 d . . . . .
F3 F 0.8788(4) 0.0211(3) 0.5649(2) 0.0784(14) Uani 1 1 d . . . . .
C26 C 0.2907(3) 0.4151(3) 0.2166(2) 0.0222(8) Uani 1 1 d . . . . .
C2 C 0.5023(3) 0.1199(3) 0.21304(19) 0.0215(7) Uani 1 1 d . . . . .
H2 H 0.5081 0.1241 0.1678 0.026 Uiso 1 1 calc R . . . .
O8 O 0.9020(3) 0.2133(4) 0.52705(19) 0.0571(13) Uani 1 1 d . . . . .
C31 C 0.2563(3) 0.3041(3) 0.32432(19) 0.0234(8) Uani 1 1 d . . . . .
N11 N 0.4243(3) 0.4916(2) 0.31174(17) 0.0258(7) Uani 1 1 d . . . . .
C41 C 0.9284(3) 0.3977(3) 0.1500(2) 0.0239(8) Uani 1 1 d . . . . .
H41 H 0.9469 0.4199 0.1849 0.029 Uiso 1 1 calc R . . . .
C10 C 0.1356(4) 0.2239(3) 0.1512(2) 0.0305(9) Uani 1 1 d . . . . .
H10 H 0.0751 0.2418 0.1303 0.037 Uiso 1 1 calc R . . . .
C25 C 0.3104(3) 0.3209(3) 0.25184(18) 0.0208(7) Uani 1 1 d . . . . .
F2 F 0.8232(5) 0.0244(3) 0.6657(2) 0.0762(14) Uani 1 1 d . . . . .
N9 N 0.7929(3) 0.4195(3) 0.28476(18) 0.0280(8) Uani 1 1 d . . . . .
C79 C 0.4409(4) 0.7249(3) 0.2531(2) 0.0270(8) Uani 1 1 d . . . . .
C28 C 0.1898(4) 0.5481(4) 0.1948(3) 0.0390(11) Uani 1 1 d . . . . .
H28 H 0.1274 0.5834 0.2047 0.047 Uiso 1 1 calc R . . . .
C76 C 0.3284(4) 0.5199(3) 0.3469(2) 0.0287(9) Uani 1 1 d . . . . .
H76 H 0.2745 0.4831 0.3772 0.034 Uiso 1 1 calc R . . . .
C6 C 0.3929(3) 0.1278(3) 0.3165(2) 0.0231(8) Uani 1 1 d . . . . .
H6 H 0.3234 0.1359 0.3421 0.028 Uiso 1 1 calc R . . . .
C7 C 0.3091(3) 0.1706(3) 0.21700(19) 0.0222(8) Uani 1 1 d . . . . .
C32 C 0.1484(4) 0.2750(4) 0.3479(2) 0.0334(10) Uani 1 1 d . . . . .
H32 H 0.1008 0.2690 0.3189 0.040 Uiso 1 1 calc R . . . .
C27 C 0.1976(4) 0.4653(3) 0.2325(2) 0.0314(9) Uani 1 1 d . . . . .
H27 H 0.1411 0.4431 0.2682 0.038 Uiso 1 1 calc R . . . .
C9 C 0.1770(3) 0.2788(3) 0.1842(2) 0.0269(9) Uani 1 1 d . . . . .
H9 H 0.1454 0.3352 0.1844 0.032 Uiso 1 1 calc R . . . .
C15 C 0.8636(3) 0.1282(3) 0.1180(2) 0.0252(8) Uani 1 1 d . . . . .
H15 H 0.9034 0.1720 0.0849 0.030 Uiso 1 1 calc R . . . .
C14 C 0.7610(3) 0.1496(3) 0.15221(19) 0.0209(7) Uani 1 1 d . . . . .
C61 C 0.8154(3) 0.6611(3) 0.07482(19) 0.0232(8) Uani 1 1 d . . . . .
C36 C 0.7171(3) 0.2458(3) 0.13528(18) 0.0195(7) Uani 1 1 d . . . . .
C77 C 0.3248(4) 0.6086(3) 0.3305(2) 0.0288(9) Uani 1 1 d . . . . .
H77 H 0.2691 0.6456 0.3471 0.035 Uiso 1 1 calc R . . . .
F1 F 0.9915(6) 0.0747(4) 0.6166(4) 0.0562(18) Uani 0.754(5) 1 d . . P A 1
C19 C 0.4739(3) 0.1128(3) 0.41534(19) 0.0250(8) Uani 1 1 d . . . . .
C13 C 0.7044(3) 0.0839(3) 0.2018(2) 0.0229(8) Uani 1 1 d . . . . .
C4 C 0.5838(3) 0.0884(3) 0.30831(19) 0.0227(8) Uani 1 1 d . . . . .
H4 H 0.6449 0.0697 0.3286 0.027 Uiso 1 1 calc R . . . .
C38 C 0.8750(3) 0.3355(3) 0.0501(2) 0.0230(8) Uani 1 1 d . . . . .
H38 H 0.8537 0.3136 0.0158 0.028 Uiso 1 1 calc R . . . .
C40 C 0.9919(3) 0.4243(3) 0.0886(2) 0.0256(8) Uani 1 1 d . . . . .
H40 H 1.0527 0.4635 0.0816 0.031 Uiso 1 1 calc R . . . .
C80 C 0.4365(4) 0.7886(3) 0.2904(2) 0.0297(9) Uani 1 1 d . . . . .
C39 C 0.9643(3) 0.3922(3) 0.0382(2) 0.0255(8) Uani 1 1 d . . . . .
H39 H 1.0062 0.4089 -0.0043 0.031 Uiso 1 1 calc R . . . .
C5 C 0.4840(3) 0.1070(3) 0.34590(19) 0.0222(8) Uani 1 1 d . . . . .
C52 C 0.5606(4) 0.4565(4) 0.4227(2) 0.0332(10) Uani 1 1 d . . . . .
H52 H 0.5101 0.5012 0.4107 0.040 Uiso 1 1 calc R . . . .
C33 C 0.1107(4) 0.2547(5) 0.4144(3) 0.0494(15) Uani 1 1 d . . . . .
H33 H 0.0368 0.2355 0.4315 0.059 Uiso 1 1 calc R . . . .
C29 C 0.2728(4) 0.5796(3) 0.1427(2) 0.0347(10) Uani 1 1 d . . . . .
H29 H 0.2683 0.6361 0.1163 0.042 Uiso 1 1 calc R . . . .
C3 C 0.5948(3) 0.0967(3) 0.24162(19) 0.0206(7) Uani 1 1 d . . . . .
C65 C 0.9659(4) 0.7118(4) 0.1138(2) 0.0351(10) Uani 1 1 d . . . . .
H65 H 1.0158 0.7030 0.1432 0.042 Uiso 1 1 calc R . . . .
C66 C 0.8901(4) 0.6474(3) 0.1171(2) 0.0277(9) Uani 1 1 d . . . . .
H66 H 0.8885 0.5939 0.1479 0.033 Uiso 1 1 calc R . . . .
C1 C 0.4024(3) 0.1368(2) 0.24983(19) 0.0196(7) Uani 1 1 d . . . . .
C35 C 0.2886(4) 0.2935(3) 0.4282(2) 0.0330(10) Uani 1 1 d . . . . .
H35 H 0.3378 0.3000 0.4562 0.040 Uiso 1 1 calc R . . . .
C42 C 0.6479(3) 0.2524(3) 0.08177(18) 0.0203(7) Uani 1 1 d . . . . .
C30 C 0.3620(4) 0.5262(3) 0.1305(2) 0.0283(9) Uani 1 1 d . . . . .
H30 H 0.4194 0.5476 0.0950 0.034 Uiso 1 1 calc R . . . .
C18 C 0.7522(4) 0.0008(3) 0.2163(2) 0.0302(9) Uani 1 1 d . . . . .
H18 H 0.7151 -0.0424 0.2510 0.036 Uiso 1 1 calc R . . . .
C24 C 0.3915(4) 0.0611(3) 0.4603(2) 0.0282(9) Uani 1 1 d . . . . .
H24 H 0.3444 0.0255 0.4455 0.034 Uiso 1 1 calc R . . . .
C37 C 0.8167(3) 0.3109(3) 0.11314(19) 0.0209(7) Uani 1 1 d . . . . .
C58 C 0.6567(3) 0.4961(3) 0.03954(19) 0.0238(8) Uani 1 1 d . . . . .
H58 H 0.6317 0.4633 0.0119 0.029 Uiso 1 1 calc R . . . .
C11 C 0.1823(4) 0.1424(3) 0.1487(2) 0.0337(10) Uani 1 1 d . . . . .
H11 H 0.1557 0.1045 0.1251 0.040 Uiso 1 1 calc R . . . .
C59 C 0.7276(3) 0.5652(3) 0.01964(19) 0.0243(8) Uani 1 1 d . . . . .
H59 H 0.7621 0.5894 -0.0235 0.029 Uiso 1 1 calc R . . . .
C22 C 0.4467(4) 0.1122(3) 0.5472(2) 0.0326(10) Uani 1 1 d . . . . .
H22 H 0.4404 0.1104 0.5923 0.039 Uiso 1 1 calc R . . . .
C23 C 0.3777(4) 0.0610(4) 0.5261(2) 0.0343(11) Uani 1 1 d . . . . .
H23 H 0.3214 0.0261 0.5560 0.041 Uiso 1 1 calc R . . . .
C83 C 0.4804(5) 0.8357(4) 0.1562(3) 0.0424(12) Uani 1 1 d . . . . .
H83 H 0.4963 0.8518 0.1104 0.051 Uiso 1 1 calc R . . . .
C56 C 0.9376(4) 0.1213(4) 0.3364(2) 0.0349(10) Uani 1 1 d . . . . .
H56 H 1.0053 0.0948 0.3219 0.042 Uiso 1 1 calc R . . . .
C45 C 0.5091(4) 0.2684(3) -0.0068(2) 0.0323(10) Uani 1 1 d . . . . .
H45 H 0.4596 0.2745 -0.0364 0.039 Uiso 1 1 calc R . . . .
C12 C 0.2691(4) 0.1168(3) 0.1815(2) 0.0315(9) Uani 1 1 d . . . . .
H12 H 0.3019 0.0611 0.1795 0.038 Uiso 1 1 calc R . . . .
C82 C 0.4775(5) 0.8994(3) 0.1927(3) 0.0386(11) Uani 1 1 d . . . . .
H82 H 0.4904 0.9593 0.1720 0.046 Uiso 1 1 calc R . . . .
C34 C 0.1824(5) 0.2627(5) 0.4554(2) 0.0483(15) Uani 1 1 d . . . . .
H34 H 0.1596 0.2476 0.5011 0.058 Uiso 1 1 calc R . . . .
C74 C 0.6998(5) 0.7426(4) 0.3619(3) 0.0471(14) Uani 1 1 d . . . . .
H74 H 0.6288 0.7624 0.3782 0.056 Uiso 1 1 calc R . . . .
C67 C 0.8836(4) 0.4109(4) 0.3153(2) 0.0330(10) Uani 1 1 d . . . . .
H67 H 0.9239 0.3584 0.3247 0.040 Uiso 1 1 calc R . . . .
C78 C 0.4817(3) 0.5625(3) 0.2735(2) 0.0236(8) Uani 1 1 d . . . . .
C84 C 0.4603(5) 0.7479(3) 0.1860(2) 0.0355(11) Uani 1 1 d . . . . .
H84 H 0.4598 0.7043 0.1608 0.043 Uiso 1 1 calc R . . . .
C64 C 0.9710(4) 0.7901(4) 0.0681(3) 0.0394(11) Uani 1 1 d . . . . .
H64 H 1.0244 0.8341 0.0660 0.047 Uiso 1 1 calc R . . . .
C55 C 0.8855(4) 0.0999(4) 0.4006(2) 0.0377(12) Uani 1 1 d . . . . .
H55 H 0.9189 0.0606 0.4313 0.045 Uiso 1 1 calc R . . . .
C50 C 0.7056(4) 0.4064(4) 0.4795(2) 0.0410(12) Uani 1 1 d . . . . .
H50 H 0.7560 0.4153 0.5062 0.049 Uiso 1 1 calc R . . . .
C17 C 0.8514(4) -0.0196(3) 0.1815(3) 0.0349(10) Uani 1 1 d . . . . .
H17 H 0.8810 -0.0768 0.1914 0.042 Uiso 1 1 calc R . . . .
C60 C 0.6762(3) 0.5402(3) 0.12891(19) 0.0216(7) Uani 1 1 d . . . . .
C63 C 0.8963(4) 0.8029(3) 0.0253(3) 0.0376(11) Uani 1 1 d . . . . .
H63 H 0.8986 0.8562 -0.0058 0.045 Uiso 1 1 calc R . . . .
C53 C 0.7377(3) 0.1954(3) 0.37365(19) 0.0244(8) Uani 1 1 d . . . . .
O9 O 0.7204(4) 0.1608(5) 0.5814(2) 0.0420(13) Uani 0.754(5) 1 d . . P A 1
C20 C 0.5402(3) 0.1687(3) 0.43640(19) 0.0242(8) Uani 1 1 d . . . . .
C44 C 0.6055(4) 0.2206(3) -0.0160(2) 0.0329(10) Uani 1 1 d . . . . .
H44 H 0.6234 0.1937 -0.0526 0.039 Uiso 1 1 calc R . . . .
C51 C 0.6315(4) 0.4711(4) 0.4625(2) 0.0403(12) Uani 1 1 d . . . . .
H51 H 0.6293 0.5245 0.4778 0.048 Uiso 1 1 calc R . . . .
C62 C 0.8190(4) 0.7384(3) 0.0282(2) 0.0298(9) Uani 1 1 d . . . . .
H62 H 0.7691 0.7467 -0.0012 0.036 Uiso 1 1 calc R . . . .
C16 C 0.9084(4) 0.0441(3) 0.1317(2) 0.0308(9) Uani 1 1 d . . . . .
H16 H 0.9768 0.0307 0.1074 0.037 Uiso 1 1 calc R . . . .
C43 C 0.6752(4) 0.2122(3) 0.0287(2) 0.0286(9) Uani 1 1 d . . . . .
H43 H 0.7411 0.1794 0.0230 0.034 Uiso 1 1 calc R . . . .
C81 C 0.4559(4) 0.8762(3) 0.2596(3) 0.0348(10) Uani 1 1 d . . . . .
H81 H 0.4543 0.9204 0.2846 0.042 Uiso 1 1 calc R . . . .
C21 C 0.5257(4) 0.1666(3) 0.5035(2) 0.0293(9) Uani 1 1 d . . . . .
H21 H 0.5709 0.2030 0.5190 0.035 Uiso 1 1 calc R . . . .
C57 C 0.8890(3) 0.1818(3) 0.2939(2) 0.0276(9) Uani 1 1 d . . . . .
H57 H 0.9254 0.1981 0.2502 0.033 Uiso 1 1 calc R . . . .
C47 C 0.6233(3) 0.2362(3) 0.38923(18) 0.0231(8) Uani 1 1 d . . . . .
C85 C 0.6752(4) 0.6562(3) 0.2103(2) 0.0304(9) Uani 1 1 d . . . . .
C46 C 0.4881(4) 0.3066(3) 0.0466(2) 0.0262(8) Uani 1 1 d . . . . .
H46 H 0.4225 0.3395 0.0532 0.031 Uiso 1 1 calc R . . . .
C54 C 0.7840(4) 0.1368(4) 0.4196(2) 0.0326(10) Uani 1 1 d . . . . .
H54 H 0.7466 0.1222 0.4632 0.039 Uiso 1 1 calc R . . . .
C69 C 0.7589(3) 0.5031(3) 0.2795(2) 0.0266(8) Uani 1 1 d . . . . .
C48 C 0.6322(4) 0.3183(3) 0.4176(2) 0.0303(9) Uani 1 1 d . . . . .
C49 C 0.7060(4) 0.3284(4) 0.4573(2) 0.0343(10) Uani 1 1 d . . . . .
H49 H 0.7557 0.2829 0.4689 0.041 Uiso 1 1 calc R . . . .
C73 C 0.7920(6) 0.7959(4) 0.3549(4) 0.0547(16) Uani 1 1 d . . . . .
H73 H 0.7844 0.8520 0.3663 0.066 Uiso 1 1 calc R . . . .
C75 C 0.7110(5) 0.6615(4) 0.3454(3) 0.0406(12) Uani 1 1 d . . . . .
H75 H 0.6479 0.6252 0.3504 0.049 Uiso 1 1 calc R . . . .
C68 C 0.9055(4) 0.4879(4) 0.3292(3) 0.0401(12) Uani 1 1 d . . . . .
H68 H 0.9630 0.5003 0.3501 0.048 Uiso 1 1 calc R . . . .
C70 C 0.8147(4) 0.6324(4) 0.3213(3) 0.0379(11) Uani 1 1 d . . . . .
C72 C 0.8944(6) 0.7661(5) 0.3311(5) 0.067(2) Uani 1 1 d . . . . .
H72 H 0.9577 0.8020 0.3264 0.081 Uiso 1 1 calc R . . . .
C71 C 0.9064(5) 0.6850(4) 0.3141(4) 0.0552(17) Uani 1 1 d . . . . .
H71 H 0.9773 0.6654 0.2975 0.066 Uiso 1 1 calc R . . . .
C87 C 0.8070(18) 0.0651(17) 0.6087(10) 0.042(5) Uani 0.246(5) 1 d . . P A 2
C88 C 0.3005(5) 1.0294(5) -0.0586(3) 0.0557(16) Uani 1 1 d D U . B -1
C93 C 0.1731(17) 0.8512(17) 0.2156(7) 0.074(6) Uani 0.557(13) 1 d D U P C 1
H93A H 0.1878 0.7880 0.2231 0.111 Uiso 0.557(13) 1 calc GR . P C 1
H93B H 0.0990 0.8614 0.2384 0.111 Uiso 0.557(13) 1 calc GR . P C 1
H93C H 0.2276 0.8816 0.2317 0.111 Uiso 0.557(13) 1 calc GR . P C 1
C89 C 0.3772(14) 1.0195(11) -0.0168(9) 0.086(5) Uani 0.562(11) 1 d D U P B -1
N14 N 0.1712(11) 0.9738(8) 0.0459(6) 0.056(4) Uani 0.438(11) 1 d D U P B -1
N16 N 0.1862(10) 0.9055(10) 0.0951(5) 0.074(4) Uani 0.557(13) 1 d D U P C 1
N13 N 0.4430(17) 1.0162(15) 0.0124(12) 0.169(13) Uani 0.562(11) 1 d D U P B -1
S2 S 0.9028(5) 0.1570(5) 0.5903(3) 0.0443(18) Uani 0.246(5) 1 d . . P A 2
C86 C 0.8864(6) 0.0704(5) 0.6088(4) 0.0391(16) Uani 0.754(5) 1 d . . P A 1
F4 F 0.7057(11) 0.0915(12) 0.5988(6) 0.050(4) Uani 0.246(5) 1 d . . P A 2
O6 O 1.006(2) 0.1171(17) 0.6030(15) 0.061(7) Uani 0.246(5) 1 d . . P A 2
C94 C 0.1803(9) 0.8841(9) 0.1486(5) 0.047(3) Uani 0.557(13) 1 d D U P C 1
C90 C 0.2285(11) 0.9980(8) -0.0005(6) 0.043(3) Uani 0.438(11) 1 d D U P B -1
C92 C 0.1759(14) 0.8216(12) 0.1835(12) 0.063(5) Uani 0.443(13) 1 d D U P C 2
N15 N 0.1791(18) 0.7602(15) 0.1660(18) 0.163(13) Uani 0.443(13) 1 d D U P C 2
C91 C 0.163(2) 0.8965(13) 0.2135(10) 0.060(5) Uani 0.443(13) 1 d D U P C 2
H91A H 0.0941 0.9260 0.2064 0.090 Uiso 0.443(13) 1 calc GR . P C 2
H91B H 0.2252 0.9373 0.1946 0.090 Uiso 0.443(13) 1 calc GR . P C 2
H91C H 0.1615 0.8774 0.2600 0.090 Uiso 0.443(13) 1 calc GR . P C 2
C95 C 0.0744(9) 0.4820(7) 0.4620(5) 0.083(3) Uiso 1 1 d D U . D -1
N17 N 0.0844(9) 0.5459(7) 0.4277(5) 0.107(3) Uiso 1 1 d D U . D -1
C96 C 0.039(3) 0.4074(15) 0.5249(11) 0.311(16) Uiso 1 1 d D U . D -1
H96A H 0.0877 0.3568 0.5223 0.466 Uiso 1 1 calc GR . . D -1
H96B H -0.0372 0.3890 0.5277 0.466 Uiso 1 1 calc GR . . D -1
H96C H 0.0454 0.4304 0.5634 0.466 Uiso 1 1 calc GR . . D -1

loop_
_atom_site_aniso_label
_atom_site_aniso_U_11
_atom_site_aniso_U_22
_atom_site_aniso_U_33
_atom_site_aniso_U_23
_atom_site_aniso_U_13
_atom_site_aniso_U_12
Fe2 0.0175(3) 0.0256(3) 0.0180(3) -0.0008(2) -0.0050(2) 0.0006(2)
Fe1 0.0164(3) 0.0218(3) 0.0156(2) 0.00009(19) -0.00351(19) 0.0004(2)
Fe3 0.0182(3) 0.0279(3) 0.0157(2) -0.0015(2) -0.0041(2) -0.0009(2)
Fe4 0.0227(3) 0.0270(3) 0.0186(3) -0.0042(2) -0.0007(2) -0.0038(2)
S1 0.0219(8) 0.0433(9) 0.0185(6) -0.0017(5) -0.0074(5) 0.0104(6)
O2 0.0152(12) 0.0238(13) 0.0164(12) 0.0014(10) -0.0071(9) 0.0003(10)
O1 0.0171(13) 0.0255(14) 0.0162(12) -0.0025(10) -0.0029(10) -0.0014(10)
O3 0.0167(12) 0.0218(13) 0.0142(11) -0.0016(9) -0.0028(9) -0.0002(10)
O4 0.0196(13) 0.0296(14) 0.0115(11) 0.0012(10) -0.0065(10) -0.0001(11)
N12 0.0285(19) 0.0292(18) 0.0208(16) -0.0032(13) -0.0050(14) -0.0016(14)
N2 0.0210(16) 0.0239(16) 0.0196(15) 0.0031(12) -0.0049(12) 0.0015(13)
N5 0.0211(17) 0.042(2) 0.0180(15) -0.0058(14) -0.0017(13) -0.0006(15)
N7 0.0226(16) 0.0221(16) 0.0179(15) -0.0004(12) -0.0028(12) -0.0003(12)
O5 0.040(2) 0.0330(19) 0.049(2) -0.0123(16) 0.0053(17) -0.0066(15)
N10 0.0215(18) 0.049(2) 0.035(2) -0.0153(18) -0.0047(15) -0.0014(17)
N4 0.0194(15) 0.0225(16) 0.0183(14) 0.0025(12) -0.0081(12) 0.0007(12)
N8 0.0178(15) 0.0264(17) 0.0180(15) 0.0018(12) -0.0028(12) -0.0008(13)
O7 0.039(2) 0.046(2) 0.0351(18) -0.0067(16) -0.0122(15) 0.0102(16)
N6 0.0160(15) 0.038(2) 0.0175(15) -0.0028(13) -0.0043(12) 0.0019(14)
N1 0.0236(17) 0.0273(17) 0.0202(15) 0.0007(13) -0.0084(13) 0.0011(13)
N3 0.0174(15) 0.0263(17) 0.0209(15) -0.0011(12) -0.0043(12) 0.0029(12)
C8 0.0139(16) 0.031(2) 0.0184(17) 0.0055(14) -0.0061(13) 0.0008(14)
F3 0.106(4) 0.071(3) 0.079(3) -0.042(2) -0.047(3) 0.037(3)
C26 0.0203(18) 0.0188(17) 0.0232(18) 0.0026(14) -0.0008(14) 0.0025(14)
C2 0.0208(18) 0.0191(17) 0.0226(18) 0.0043(14) -0.0082(14) 0.0003(14)
O8 0.037(2) 0.096(4) 0.0264(18) 0.010(2) -0.0012(16) 0.002(2)
C31 0.0167(18) 0.030(2) 0.0207(17) 0.0015(15) -0.0039(14) 0.0049(15)
N11 0.0264(18) 0.0276(18) 0.0214(16) -0.0044(13) -0.0003(13) 0.0001(14)
C41 0.0182(18) 0.0237(19) 0.028(2) -0.0012(15) -0.0045(15) 0.0014(14)
C10 0.023(2) 0.043(3) 0.025(2) 0.0014(18) -0.0123(16) 0.0029(18)
C25 0.0142(16) 0.0273(19) 0.0174(16) 0.0037(14) -0.0030(13) 0.0012(14)
F2 0.126(4) 0.048(2) 0.055(2) 0.0082(18) -0.041(3) 0.001(2)
N9 0.0200(17) 0.040(2) 0.0247(17) -0.0066(15) -0.0067(13) -0.0006(15)
C79 0.028(2) 0.024(2) 0.029(2) -0.0033(16) -0.0079(17) -0.0013(16)
C28 0.036(3) 0.037(3) 0.040(3) 0.000(2) -0.006(2) 0.013(2)
C76 0.027(2) 0.032(2) 0.0235(19) -0.0031(16) 0.0026(16) 0.0021(17)
C6 0.0188(18) 0.0229(18) 0.0241(18) 0.0043(14) -0.0045(14) -0.0037(14)
C7 0.0166(17) 0.0268(19) 0.0209(17) 0.0040(14) -0.0074(14) 0.0001(14)
C32 0.020(2) 0.048(3) 0.026(2) 0.0025(19) -0.0008(16) -0.0034(19)
C27 0.027(2) 0.037(2) 0.027(2) -0.0005(18) -0.0038(17) 0.0054(18)
C9 0.0194(19) 0.035(2) 0.0242(19) 0.0017(16) -0.0084(15) 0.0041(16)
C15 0.0219(19) 0.025(2) 0.0264(19) -0.0019(15) -0.0030(15) 0.0006(15)
C14 0.0207(18) 0.0230(18) 0.0194(17) -0.0014(14) -0.0077(14) 0.0014(14)
C61 0.0220(19) 0.0245(19) 0.0201(17) 0.0005(14) -0.0018(14) 0.0012(15)
C36 0.0193(17) 0.0208(17) 0.0171(16) 0.0009(13) -0.0057(13) 0.0022(14)
C77 0.029(2) 0.031(2) 0.025(2) -0.0067(16) -0.0021(16) 0.0047(17)
F1 0.048(3) 0.043(3) 0.096(5) -0.027(4) -0.051(3) 0.023(3)
C19 0.0157(17) 0.036(2) 0.0188(17) 0.0063(15) -0.0047(14) 0.0068(15)
C13 0.0208(18) 0.0245(19) 0.0221(18) 0.0011(14) -0.0074(14) 0.0017(15)
C4 0.0191(18) 0.0236(18) 0.0226(18) 0.0061(14) -0.0087(14) 0.0011(14)
C38 0.0218(19) 0.0225(18) 0.0226(18) -0.0001(14) -0.0041(14) 0.0066(15)
C40 0.0181(18) 0.026(2) 0.028(2) 0.0003(16) -0.0005(15) 0.0009(15)
C80 0.022(2) 0.036(2) 0.034(2) -0.0147(19) -0.0070(17) 0.0025(17)
C39 0.0202(19) 0.028(2) 0.0247(19) 0.0007(15) -0.0012(15) 0.0059(15)
C5 0.0209(18) 0.0223(18) 0.0194(17) 0.0084(14) -0.0070(14) -0.0031(14)
C52 0.029(2) 0.043(3) 0.029(2) -0.0113(19) -0.0034(18) 0.0016(19)
C33 0.024(2) 0.087(5) 0.029(2) 0.002(3) 0.0046(19) -0.015(3)
C29 0.041(3) 0.027(2) 0.033(2) 0.0027(18) -0.012(2) 0.0080(19)
C3 0.0200(18) 0.0190(17) 0.0208(17) 0.0040(13) -0.0070(14) -0.0007(14)
C65 0.028(2) 0.047(3) 0.032(2) -0.011(2) -0.0050(18) -0.003(2)
C66 0.028(2) 0.032(2) 0.0228(19) -0.0046(16) -0.0070(16) 0.0045(17)
C1 0.0197(18) 0.0159(16) 0.0234(18) 0.0016(13) -0.0104(14) 0.0002(13)
C35 0.028(2) 0.046(3) 0.021(2) 0.0001(18) -0.0031(16) -0.0014(19)
C42 0.0220(18) 0.0198(17) 0.0189(16) 0.0004(13) -0.0073(14) -0.0007(14)
C30 0.028(2) 0.030(2) 0.0240(19) 0.0024(16) -0.0073(16) 0.0025(17)
C18 0.028(2) 0.027(2) 0.031(2) 0.0052(17) -0.0047(17) 0.0023(17)
C24 0.0190(19) 0.035(2) 0.0242(19) 0.0088(16) -0.0048(15) 0.0041(16)
C37 0.0189(18) 0.0209(17) 0.0207(17) 0.0014(14) -0.0044(14) 0.0034(14)
C58 0.0208(18) 0.030(2) 0.0192(17) -0.0004(15) -0.0043(14) 0.0011(15)
C11 0.030(2) 0.040(3) 0.036(2) -0.0058(19) -0.0205(19) 0.0002(19)
C59 0.0235(19) 0.031(2) 0.0170(17) -0.0006(15) -0.0051(14) 0.0055(16)
C22 0.028(2) 0.049(3) 0.0148(17) 0.0055(17) -0.0011(15) 0.0095(19)
C23 0.024(2) 0.048(3) 0.0214(19) 0.0108(18) 0.0005(16) 0.0082(19)
C83 0.060(4) 0.038(3) 0.029(2) 0.001(2) -0.016(2) -0.010(2)
C56 0.019(2) 0.053(3) 0.032(2) -0.002(2) -0.0089(17) 0.0055(19)
C45 0.036(2) 0.037(2) 0.026(2) -0.0029(18) -0.0172(18) 0.0033(19)
C12 0.028(2) 0.033(2) 0.036(2) -0.0025(18) -0.0165(18) 0.0006(18)
C82 0.042(3) 0.029(2) 0.047(3) -0.005(2) -0.016(2) -0.001(2)
C34 0.033(3) 0.081(4) 0.021(2) 0.005(2) 0.0028(19) -0.012(3)
C74 0.045(3) 0.053(3) 0.050(3) -0.026(3) -0.010(3) 0.009(3)
C67 0.0178(19) 0.048(3) 0.036(2) -0.014(2) -0.0059(17) 0.0025(18)
C78 0.0239(19) 0.0258(19) 0.0217(18) -0.0044(15) -0.0064(15) 0.0014(15)
C84 0.051(3) 0.029(2) 0.029(2) -0.0031(18) -0.014(2) -0.008(2)
C64 0.031(3) 0.042(3) 0.041(3) -0.007(2) 0.002(2) -0.012(2)
C55 0.026(2) 0.059(3) 0.027(2) 0.001(2) -0.0160(18) 0.014(2)
C50 0.032(3) 0.068(4) 0.027(2) -0.019(2) -0.0073(19) 0.000(2)
C17 0.030(2) 0.030(2) 0.041(3) 0.0017(19) -0.0060(19) 0.0076(18)
C60 0.0182(18) 0.0250(19) 0.0184(17) 0.0024(14) -0.0024(14) 0.0008(14)
C63 0.039(3) 0.030(2) 0.037(3) 0.0041(19) 0.000(2) -0.003(2)
C53 0.0148(17) 0.040(2) 0.0204(18) -0.0061(16) -0.0078(14) 0.0029(16)
O9 0.025(2) 0.075(4) 0.027(2) -0.004(2) -0.0146(18) 0.010(2)
C20 0.0157(17) 0.035(2) 0.0191(17) 0.0024(15) -0.0062(14) 0.0063(15)
C44 0.042(3) 0.037(2) 0.023(2) -0.0084(17) -0.0118(18) 0.003(2)
C51 0.034(3) 0.060(3) 0.031(2) -0.021(2) -0.003(2) -0.002(2)
C62 0.028(2) 0.028(2) 0.029(2) 0.0020(17) -0.0023(17) 0.0023(17)
C16 0.026(2) 0.028(2) 0.036(2) -0.0037(18) -0.0030(18) 0.0083(17)
C43 0.032(2) 0.035(2) 0.0199(18) -0.0077(16) -0.0068(16) 0.0025(18)
C81 0.032(2) 0.031(2) 0.043(3) -0.012(2) -0.008(2) -0.0007(19)
C21 0.025(2) 0.042(2) 0.0194(18) -0.0006(17) -0.0069(15) 0.0109(18)
C57 0.0178(19) 0.043(2) 0.0216(18) -0.0043(17) -0.0042(15) -0.0002(17)
C47 0.0171(17) 0.035(2) 0.0149(16) 0.0019(14) -0.0057(13) 0.0046(15)
C85 0.026(2) 0.033(2) 0.030(2) -0.0090(18) 0.0045(17) -0.0050(17)
C46 0.028(2) 0.030(2) 0.0214(18) -0.0005(15) -0.0101(16) 0.0011(16)
C54 0.024(2) 0.052(3) 0.0215(19) 0.0000(18) -0.0117(16) 0.0050(19)
C69 0.0194(19) 0.036(2) 0.0244(19) -0.0087(17) -0.0002(15) -0.0038(16)
C48 0.027(2) 0.047(3) 0.0176(18) -0.0056(17) -0.0057(15) -0.0011(19)
C49 0.025(2) 0.057(3) 0.025(2) -0.014(2) -0.0088(17) 0.002(2)
C73 0.062(4) 0.049(3) 0.066(4) -0.029(3) -0.027(3) 0.005(3)
C75 0.037(3) 0.050(3) 0.040(3) -0.020(2) -0.006(2) -0.003(2)
C68 0.020(2) 0.060(3) 0.048(3) -0.027(3) -0.008(2) 0.000(2)
C70 0.035(3) 0.043(3) 0.043(3) -0.020(2) -0.011(2) 0.000(2)
C72 0.049(4) 0.059(4) 0.109(7) -0.034(4) -0.031(4) -0.009(3)
C71 0.031(3) 0.052(4) 0.092(5) -0.032(4) -0.016(3) -0.003(2)
C87 0.031(11) 0.062(15) 0.031(10) 0.003(9) -0.017(8) 0.000(9)
C88 0.048(4) 0.062(4) 0.057(4) -0.013(3) -0.010(3) -0.002(3)
C93 0.055(9) 0.111(18) 0.054(9) -0.010(12) -0.012(7) 0.012(12)
C89 0.089(11) 0.070(9) 0.094(11) 0.031(8) -0.050(9) -0.018(8)
N14 0.059(8) 0.041(6) 0.060(8) -0.003(5) 0.007(6) -0.002(5)
N16 0.069(8) 0.113(11) 0.040(6) -0.003(6) -0.024(5) -0.013(7)
N13 0.17(2) 0.129(17) 0.19(2) 0.086(15) -0.10(2) -0.089(18)
S2 0.031(3) 0.069(4) 0.033(3) -0.006(2) -0.014(2) 0.013(3)
C86 0.040(4) 0.039(4) 0.046(4) -0.013(3) -0.023(3) 0.004(3)
F4 0.036(7) 0.081(12) 0.029(6) -0.003(7) -0.009(5) 0.012(7)
O6 0.031(10) 0.060(15) 0.101(18) -0.004(15) -0.048(11) 0.014(12)
C94 0.032(5) 0.065(8) 0.046(6) -0.013(5) -0.008(4) 0.006(5)
C90 0.044(7) 0.039(6) 0.047(7) -0.016(5) -0.004(5) 0.002(5)
C92 0.042(8) 0.067(11) 0.101(14) -0.046(11) -0.041(9) 0.013(7)
N15 0.075(13) 0.107(17) 0.35(4) -0.13(2) -0.077(19) 0.043(12)
C91 0.079(13) 0.076(13) 0.036(8) -0.017(9) -0.031(8) 0.004(11)

loop_
_atom_type_symbol
_atom_type_description
_atom_type_scat_dispersion_real
_atom_type_scat_dispersion_imag
_atom_type_scat_source
C C 0.0033 0.0016 'International Tables Vol C Tables 4.2.6.8 and 6.1.1.4'
H H 0.0000 0.0000 'International Tables Vol C Tables 4.2.6.8 and 6.1.1.4'
F F 0.0171 0.0103 'International Tables Vol C Tables 4.2.6.8 and 6.1.1.4'
Fe Fe 0.3463 0.8444 'International Tables Vol C Tables 4.2.6.8 and 6.1.1.4'
N N 0.0061 0.0033 'International Tables Vol C Tables 4.2.6.8 and 6.1.1.4'
O O 0.0106 0.0060 'International Tables Vol C Tables 4.2.6.8 and 6.1.1.4'
S S 0.1246 0.1234 'International Tables Vol C Tables 4.2.6.8 and 6.1.1.4'

loop_
_geom_angle_atom_site_label_1
_geom_angle_atom_site_label_2
_geom_angle_atom_site_label_3
_geom_angle
O2 Fe2 Fe3 90.29(8)
O2 Fe2 N2 73.85(12)
O2 Fe2 N5 162.57(13)
O2 Fe2 N11 107.14(13)
O1 Fe2 Fe3 44.96(9)
O1 Fe2 O2 86.60(12)
O1 Fe2 O4 90.78(12)
O1 Fe2 N2 155.93(12)
O1 Fe2 N5 104.26(13)
O1 Fe2 N11 85.53(13)
O4 Fe2 Fe3 45.82(8)
O4 Fe2 O2 93.03(12)
O4 Fe2 N2 103.92(13)
O4 Fe2 N5 73.52(13)
O4 Fe2 N11 159.20(14)
N2 Fe2 Fe3 145.89(10)
N2 Fe2 N5 98.22(13)
N5 Fe2 Fe3 88.08(10)
N11 Fe2 Fe3 126.95(10)
N11 Fe2 N2 86.94(14)
N11 Fe2 N5 87.55(15)
O2 Fe1 O1 81.42(11)
O2 Fe1 O3 91.32(11)
O2 Fe1 N7 153.58(13)
O2 Fe1 N4 113.32(12)
O2 Fe1 N1 72.03(12)
O1 Fe1 N7 82.04(12)
O1 Fe1 N4 152.22(12)
O1 Fe1 N1 101.44(12)
O3 Fe1 O1 83.45(11)
O3 Fe1 N7 107.08(12)
O3 Fe1 N4 73.18(11)
O3 Fe1 N1 161.49(12)
N7 Fe1 N4 90.51(13)
N7 Fe1 N1 91.32(13)
N4 Fe1 N1 105.48(13)
O1 Fe3 Fe2 40.47(8)
O1 Fe3 O4 82.01(11)
O1 Fe3 N6 151.68(12)
O1 Fe3 N3 107.60(12)
O1 Fe3 N9 81.44(13)
O3 Fe3 Fe2 90.32(8)
O3 Fe3 O1 86.88(11)
O3 Fe3 O4 92.90(11)
O3 Fe3 N6 108.93(13)
O3 Fe3 N3 74.05(12)
O3 Fe3 N9 155.81(13)
O4 Fe3 Fe2 41.54(8)
O4 Fe3 N6 74.07(12)
O4 Fe3 N3 162.97(13)
N6 Fe3 Fe2 114.04(9)
N6 Fe3 N3 99.44(13)
N3 Fe3 Fe2 146.22(9)
N9 Fe3 Fe2 94.33(11)
N9 Fe3 O4 106.25(13)
N9 Fe3 N6 90.78(15)
N9 Fe3 N3 89.35(14)
O1 Fe4 C78 86.73(15)
O1 Fe4 C60 87.34(14)
O1 Fe4 C69 86.56(15)
C78 Fe4 C69 118.43(16)
C60 Fe4 C78 124.26(16)
C60 Fe4 C69 116.43(16)
C85 Fe4 O1 178.88(17)
C85 Fe4 C78 93.87(19)
C85 Fe4 C60 91.54(19)
C85 Fe4 C69 94.0(2)
O7 S1 O8 116.7(3)
O7 S1 O9 116.8(3)
O7 S1 C86 103.0(3)
O8 S1 O9 113.7(3)
O8 S1 C86 101.0(3)
O9 S1 C86 102.2(4)
Fe2 O2 Fe1 95.41(12)
C25 O2 Fe2 116.7(2)
C25 O2 Fe1 122.9(2)
Fe2 O1 Fe1 96.57(12)
Fe2 O1 Fe3 94.57(12)
Fe3 O1 Fe1 93.33(11)
Fe4 O1 Fe2 122.79(15)
Fe4 O1 Fe1 120.59(14)
Fe4 O1 Fe3 121.89(14)
Fe3 O3 Fe1 96.22(12)
C36 O3 Fe1 116.8(2)
C36 O3 Fe3 121.9(2)
Fe2 O4 Fe3 92.64(12)
C47 O4 Fe2 124.8(2)
C47 O4 Fe3 114.6(2)
C77 N12 C79 122.3(4)
C78 N12 C79 127.5(4)
C78 N12 C77 110.2(4)
C31 N2 Fe2 113.8(3)
C31 N2 C35 118.9(4)
C35 N2 Fe2 127.4(3)
C52 N5 Fe2 125.0(3)
C52 N5 C48 118.5(4)
C48 N5 Fe2 113.6(3)
C58 N7 Fe1 128.6(3)
C60 N7 Fe1 122.5(3)
C60 N7 C58 108.3(3)
C69 N10 C68 108.9(4)
C69 N10 C70 127.8(4)
C68 N10 C70 122.7(4)
C42 N4 Fe1 115.9(3)
C46 N4 Fe1 125.1(3)
C46 N4 C42 118.7(4)
C59 N8 C61 122.5(3)
C59 N8 C60 109.5(4)
C60 N8 C61 127.7(3)
C53 N6 Fe3 114.5(3)
C53 N6 C57 120.0(4)
C57 N6 Fe3 125.3(3)
C26 N1 Fe1 114.5(3)
C26 N1 C30 118.2(4)
C30 N1 Fe1 124.6(3)
C41 N3 Fe3 124.4(3)
C37 N3 Fe3 115.5(3)
C37 N3 C41 118.6(4)
C7 C8 C25 122.7(3)
C7 C8 C9 117.6(4)
C9 C8 C25 119.7(4)
N1 C26 C25 113.0(3)
N1 C26 C27 121.9(4)
C27 C26 C25 125.0(4)
C3 C2 H2 119.5
C1 C2 H2 119.5
C1 C2 C3 121.0(4)
N2 C31 C25 114.3(3)
N2 C31 C32 121.7(4)
C32 C31 C25 123.9(4)
C76 N11 Fe2 131.1(3)
C78 N11 Fe2 119.5(3)
C78 N11 C76 109.3(4)
N3 C41 H41 118.6
N3 C41 C40 122.8(4)
C40 C41 H41 118.6
C9 C10 H10 120.1
C9 C10 C11 119.8(4)
C11 C10 H10 120.1
O2 C25 C8 111.8(3)
O2 C25 C26 106.2(3)
O2 C25 C31 107.4(3)
C26 C25 C8 109.0(3)
C26 C25 C31 112.1(3)
C31 C25 C8 110.3(3)
C67 N9 Fe3 128.6(3)
C69 N9 Fe3 123.4(3)
C69 N9 C67 108.0(4)
C80 C79 N12 119.2(4)
C80 C79 C84 120.8(4)
C84 C79 N12 119.9(4)
C27 C28 H28 119.9
C27 C28 C29 120.1(5)
C29 C28 H28 119.9
N11 C76 H76 125.7
C77 C76 N11 108.5(4)
C77 C76 H76 125.7
C5 C6 H6 119.7
C5 C6 C1 120.6(4)
C1 C6 H6 119.7
C8 C7 C1 123.2(4)
C12 C7 C8 119.5(4)
C12 C7 C1 117.3(4)
C31 C32 H32 120.4
C31 C32 C33 119.3(5)
C33 C32 H32 120.4
C26 C27 H27 120.8
C28 C27 C26 118.4(4)
C28 C27 H27 120.8
C8 C9 H9 118.8
C10 C9 C8 122.3(4)
C10 C9 H9 118.8
C14 C15 H15 119.1
C16 C15 H15 119.1
C16 C15 C14 121.7(4)
C15 C14 C36 119.0(3)
C15 C14 C13 118.0(4)
C13 C14 C36 123.0(4)
C66 C61 N8 120.2(4)
C66 C61 C62 120.8(4)
C62 C61 N8 118.8(4)
O3 C36 C14 111.9(3)
O3 C36 C42 107.8(3)
O3 C36 C37 107.5(3)
C42 C36 C14 109.8(3)
C42 C36 C37 110.8(3)
C37 C36 C14 109.0(3)
N12 C77 H77 126.9
C76 C77 N12 106.2(4)
C76 C77 H77 126.9
C24 C19 C5 117.5(4)
C20 C19 C5 122.8(4)
C20 C19 C24 119.7(4)
C14 C13 C3 124.0(4)
C18 C13 C14 119.5(4)
C18 C13 C3 116.5(4)
C5 C4 H4 119.5
C3 C4 H4 119.5
C3 C4 C5 121.0(4)
C39 C38 H38 120.5
C39 C38 C37 118.9(4)
C37 C38 H38 120.5
C41 C40 H40 120.8
C39 C40 C41 118.4(4)
C39 C40 H40 120.8
C79 C80 C81 119.1(4)
C38 C39 H39 120.4
C40 C39 C38 119.2(4)
C40 C39 H39 120.4
C6 C5 C19 118.4(4)
C6 C5 C4 119.0(4)
C4 C5 C19 122.4(4)
N5 C52 H52 118.7
N5 C52 C51 122.6(5)
C51 C52 H52 118.7
C32 C33 H33 120.5
C34 C33 C32 119.1(5)
C34 C33 H33 120.5
C28 C29 H29 121.1
C30 C29 C28 117.9(4)
C30 C29 H29 121.1
C2 C3 C13 121.3(4)
C4 C3 C2 118.6(4)
C4 C3 C13 120.0(3)
C66 C65 H65 119.4
C66 C65 C64 121.3(5)
C64 C65 H65 119.4
C61 C66 H66 120.3
C65 C66 C61 119.3(4)
C65 C66 H66 120.3
C2 C1 C6 119.5(4)
C2 C1 C7 119.5(4)
C6 C1 C7 120.8(4)
N2 C35 H35 118.6
N2 C35 C34 122.8(5)
C34 C35 H35 118.6
N4 C42 C36 114.9(3)
N4 C42 C43 121.0(4)
C43 C42 C36 124.1(4)
N1 C30 C29 123.5(4)
N1 C30 H30 118.3
C29 C30 H30 118.3
C13 C18 H18 119.2
C17 C18 C13 121.7(4)
C17 C18 H18 119.2
C19 C24 H24 119.3
C23 C24 C19 121.3(5)
C23 C24 H24 119.3
N3 C37 C36 112.3(3)
N3 C37 C38 122.1(4)
C38 C37 C36 125.6(4)
N7 C58 H58 125.1
C59 C58 N7 109.7(4)
C59 C58 H58 125.1
C10 C11 H11 120.6
C10 C11 C12 118.9(4)
C12 C11 H11 120.6
N8 C59 H59 127.2
C58 C59 N8 105.7(4)
C58 C59 H59 127.2
C23 C22 H22 119.6
C23 C22 C21 120.7(4)
C21 C22 H22 119.6
C24 C23 H23 120.5
C22 C23 C24 119.0(4)
C22 C23 H23 120.5
C82 C83 H83 119.7
C82 C83 C84 120.5(5)
C84 C83 H83 119.7
C55 C56 H56 120.7
C57 C56 H56 120.7
C57 C56 C55 118.6(4)
C44 C45 H45 121.2
C46 C45 H45 121.2
C46 C45 C44 117.6(4)
C7 C12 C11 121.8(5)
C7 C12 H12 119.1
C11 C12 H12 119.1
C83 C82 H82 120.0
C83 C82 C81 120.1(5)
C81 C82 H82 120.0
C33 C34 C35 118.3(5)
C33 C34 H34 120.8
C35 C34 H34 120.8
C73 C74 H74 119.8
C75 C74 H74 119.8
C75 C74 C73 120.4(6)
N9 C67 H67 125.3
C68 C67 N9 109.4(5)
C68 C67 H67 125.3
N12 C78 Fe4 135.4(3)
N11 C78 Fe4 118.3(3)
N11 C78 N12 105.7(4)
C79 C84 C83 119.2(5)
C79 C84 H84 120.4
C83 C84 H84 120.4
C65 C64 H64 120.5
C65 C64 C63 119.0(5)
C63 C64 H64 120.5
C56 C55 H55 120.4
C56 C55 C54 119.3(4)
C54 C55 H55 120.4
C51 C50 H50 120.3
C51 C50 C49 119.5(5)
C49 C50 H50 120.3
C18 C17 H17 120.1
C18 C17 C16 119.7(4)
C16 C17 H17 120.1
N7 C60 Fe4 118.7(3)
N7 C60 N8 106.8(3)
N8 C60 Fe4 134.3(3)
C64 C63 H63 119.8
C62 C63 C64 120.4(5)
C62 C63 H63 119.8
N6 C53 C47 116.3(3)
N6 C53 C54 120.8(4)
C54 C53 C47 122.9(4)
C19 C20 C21 117.9(4)
C19 C20 C47 123.1(4)
C21 C20 C47 119.0(4)
C45 C44 H44 120.2
C43 C44 C45 119.6(4)
C43 C44 H44 120.2
C52 C51 H51 120.7
C50 C51 C52 118.7(5)
C50 C51 H51 120.7
C61 C62 H62 120.4
C63 C62 C61 119.2(5)
C63 C62 H62 120.4
C15 C16 H16 120.4
C17 C16 C15 119.3(4)
C17 C16 H16 120.4
C42 C43 H43 120.3
C44 C43 C42 119.4(4)
C44 C43 H43 120.3
C80 C81 H81 119.8
C82 C81 C80 120.3(5)
C82 C81 H81 119.8
C22 C21 C20 121.2(5)
C22 C21 H21 119.4
C20 C21 H21 119.4
N6 C57 C56 122.1(4)
N6 C57 H57 118.9
C56 C57 H57 118.9
O4 C47 C53 107.3(3)
O4 C47 C20 111.3(3)
O4 C47 C48 105.8(3)
C53 C47 C20 111.4(3)
C48 C47 C53 110.4(4)
C48 C47 C20 110.4(3)
O5 C85 Fe4 178.3(4)
N4 C46 C45 123.7(4)
N4 C46 H46 118.2
C45 C46 H46 118.2
C55 C54 C53 119.1(4)
C55 C54 H54 120.4
C53 C54 H54 120.4
N10 C69 Fe4 133.9(4)
N9 C69 Fe4 118.2(3)
N9 C69 N10 107.3(4)
N5 C48 C47 113.4(4)
N5 C48 C49 122.0(5)
C49 C48 C47 124.6(4)
C50 C49 H49 120.7
C48 C49 C50 118.7(5)
C48 C49 H49 120.7
C74 C73 H73 120.5
C72 C73 C74 119.1(6)
C72 C73 H73 120.5
C74 C75 H75 120.0
C74 C75 C70 119.9(5)
C70 C75 H75 120.0
N10 C68 H68 126.8
C67 C68 N10 106.4(4)
C67 C68 H68 126.8
C75 C70 N10 120.1(5)
C71 C70 N10 119.8(5)
C71 C70 C75 120.0(5)
C73 C72 H72 119.5
C71 C72 C73 121.0(6)
C71 C72 H72 119.5
C70 C71 H71 120.2
C72 C71 C70 119.6(6)
C72 C71 H71 120.2
F3 C87 S2 90.6(12)
F2 C87 F3 103.7(16)
F2 C87 S2 102.3(14)
F2 C87 F4 121.2(19)
F4 C87 F3 122.0(17)
F4 C87 S2 111.4(18)
C90 C88 C89 81.6(10)
H93A C93 H93B 109.5
H93A C93 H93C 109.5
H93B C93 H93C 109.5
C94 C93 H93A 109.5
C94 C93 H93B 109.5
C94 C93 H93C 109.5
N13 C89 C88 174.4(19)
O7 S2 C87 101.1(9)
O8 S2 O7 102.5(5)
O8 S2 C87 113.2(7)
O6 S2 O7 116.9(13)
O6 S2 O8 118.2(13)
O6 S2 C87 104.1(13)
F3 C86 S1 112.2(5)
F3 C86 F2 104.0(6)
F2 C86 S1 109.9(5)
F1 C86 S1 111.0(5)
F1 C86 F3 110.1(7)
F1 C86 F2 109.4(6)
N16 C94 C93 176.3(19)
N14 C90 C88 179.4(14)
N15 C92 C91 173(3)
C92 C91 H91A 109.5
C92 C91 H91B 109.5
C92 C91 H91C 109.5
H91A C91 H91B 109.5
H91A C91 H91C 109.5
H91B C91 H91C 109.5
N17 C95 C96 163.0(16)
C95 C96 H96A 109.5
C95 C96 H96B 109.5
C95 C96 H96C 109.5
H96A C96 H96B 109.5
H96A C96 H96C 109.5
H96B C96 H96C 109.5

loop_
_geom_bond_atom_site_label_1
_geom_bond_atom_site_label_2
_geom_bond_distance
Fe2 Fe3 2.9593(12)
Fe2 O2 2.038(3)
Fe2 O1 1.927(3)
Fe2 O4 1.965(3)
Fe2 N2 2.213(4)
Fe2 N5 2.267(4)
Fe2 N11 2.086(4)
Fe1 O2 2.050(3)
Fe1 O1 2.121(3)
Fe1 O3 2.118(3)
Fe1 N7 2.127(3)
Fe1 N4 2.176(4)
Fe1 N1 2.307(4)
Fe3 O1 2.098(3)
Fe3 O3 2.003(3)
Fe3 O4 2.124(3)
Fe3 N6 2.172(4)
Fe3 N3 2.240(3)
Fe3 N9 2.118(4)
Fe4 O1 1.906(3)
Fe4 C78 2.053(4)
Fe4 C60 2.052(4)
Fe4 C85 1.775(5)
Fe4 C69 2.069(5)
S1 O7 1.404(4)
S1 O8 1.437(4)
S1 O9 1.439(5)
S1 C86 1.818(7)
O2 C25 1.394(5)
O3 C36 1.387(5)
O4 C47 1.401(4)
N12 C79 1.433(6)
N12 C77 1.390(6)
N12 C78 1.381(6)
N2 C31 1.341(5)
N2 C35 1.344(5)
N5 C52 1.344(6)
N5 C48 1.350(6)
N7 C58 1.391(5)
N7 C60 1.345(5)
O5 C85 1.148(6)
N10 C69 1.376(6)
N10 C68 1.389(7)
N10 C70 1.426(7)
N4 C42 1.350(5)
N4 C46 1.347(5)
N8 C61 1.422(6)
N8 C59 1.388(5)
N8 C60 1.391(5)
O7 S2 1.636(7)
N6 C53 1.340(5)
N6 C57 1.345(5)
N1 C26 1.347(5)
N1 C30 1.350(5)
N3 C41 1.338(5)
N3 C37 1.333(5)
C8 C25 1.553(6)
C8 C7 1.400(6)
C8 C9 1.412(5)
F3 C87 1.43(3)
F3 C86 1.346(8)
C26 C25 1.541(5)
C26 C27 1.401(6)
C2 H2 0.9500
C2 C3 1.400(5)
C2 C1 1.387(6)
O8 S2 1.462(7)
C31 C25 1.548(5)
C31 C32 1.387(6)
N11 C76 1.394(5)
N11 C78 1.359(6)
C41 H41 0.9500
C41 C40 1.393(6)
C10 H10 0.9500
C10 C9 1.373(7)
C10 C11 1.384(7)
F2 C87 1.31(2)
F2 C86 1.391(9)
N9 C67 1.389(6)
N9 C69 1.344(6)
C79 C80 1.387(6)
C79 C84 1.389(6)
C28 H28 0.9500
C28 C27 1.385(7)
C28 C29 1.386(7)
C76 H76 0.9500
C76 C77 1.353(7)
C6 H6 0.9500
C6 C5 1.389(6)
C6 C1 1.393(6)
C7 C1 1.490(5)
C7 C12 1.393(6)
C32 H32 0.9500
C32 C33 1.393(7)
C27 H27 0.9500
C9 H9 0.9500
C15 H15 0.9500
C15 C14 1.409(6)
C15 C16 1.403(6)
C14 C36 1.572(5)
C14 C13 1.409(6)
C61 C66 1.393(6)
C61 C62 1.395(6)
C36 C42 1.540(5)
C36 C37 1.555(6)
C77 H77 0.9500
F1 C86 1.344(10)
C19 C5 1.494(6)
C19 C24 1.406(6)
C19 C20 1.401(7)
C13 C3 1.493(6)
C13 C18 1.407(6)
C4 H4 0.9500
C4 C5 1.401(6)
C4 C3 1.393(6)
C38 H38 0.9500
C38 C39 1.383(6)
C38 C37 1.394(5)
C40 H40 0.9500
C40 C39 1.378(6)
C80 C81 1.393(7)
C39 H39 0.9500
C52 H52 0.9500
C52 C51 1.383(7)
C33 H33 0.9500
C33 C34 1.383(8)
C29 H29 0.9500
C29 C30 1.379(7)
C65 H65 0.9500
C65 C66 1.370(7)
C65 C64 1.394(8)
C66 H66 0.9500
C35 H35 0.9500
C35 C34 1.388(7)
C42 C43 1.392(6)
C30 H30 0.9500
C18 H18 0.9500
C18 C17 1.377(7)
C24 H24 0.9500
C24 C23 1.391(6)
C58 H58 0.9500
C58 C59 1.352(6)
C11 H11 0.9500
C11 C12 1.395(6)
C59 H59 0.9500
C22 H22 0.9500
C22 C23 1.373(8)
C22 C21 1.390(7)
C23 H23 0.9500
C83 H83 0.9500
C83 C82 1.376(8)
C83 C84 1.390(7)
C56 H56 0.9500
C56 C55 1.388(7)
C56 C57 1.379(6)
C45 H45 0.9500
C45 C44 1.391(7)
C45 C46 1.376(6)
C12 H12 0.9500
C82 H82 0.9500
C82 C81 1.385(8)
C34 H34 0.9500
C74 H74 0.9500
C74 C73 1.392(9)
C74 C75 1.372(8)
C67 H67 0.9500
C67 C68 1.335(8)
C84 H84 0.9500
C64 H64 0.9500
C64 C63 1.402(8)
C55 H55 0.9500
C55 C54 1.390(7)
C50 H50 0.9500
C50 C51 1.381(8)
C50 C49 1.389(8)
C17 H17 0.9500
C17 C16 1.396(7)
C63 H63 0.9500
C63 C62 1.385(7)
C53 C47 1.541(6)
C53 C54 1.395(6)
C20 C21 1.412(6)
C20 C47 1.556(6)
C44 H44 0.9500
C44 C43 1.389(6)
C51 H51 0.9500
C62 H62 0.9500
C16 H16 0.9500
C43 H43 0.9500
C81 H81 0.9500
C21 H21 0.9500
C57 H57 0.9500
C47 C48 1.533(7)
C46 H46 0.9500
C54 H54 0.9500
C48 C49 1.389(6)
C49 H49 0.9500
C73 H73 0.9500
C73 C72 1.379(10)
C75 H75 0.9500
C75 C70 1.390(8)
C68 H68 0.9500
C70 C71 1.380(8)
C72 H72 0.9500
C72 C71 1.377(9)
C71 H71 0.9500
C87 S2 1.81(3)
C87 F4 1.35(3)
C88 C89 1.404(13)
C88 C90 1.396(12)
C93 H93A 0.9800
C93 H93B 0.9800
C93 H93C 0.9800
C93 C94 1.412(16)
C89 N13 1.109(14)
N14 C90 1.111(13)
N16 C94 1.120(12)
S2 O6 1.45(2)
C92 N15 1.090(15)
C92 C91 1.430(17)
C91 H91A 0.9800
C91 H91B 0.9800
C91 H91C 0.9800
C95 N17 1.105(10)
C95 C96 1.591(12)
C96 H96A 0.9800
C96 H96B 0.9800
C96 H96C 0.9800
